data_7702857
loop_
_publ_author_name
'Baker, Robert J.'
'Farley, Robert D.'
'Jones, Cameron'
'Kloth, Marc'
'Murphy, Damien M.'

_publ_section_title
;
 The reactivity of diazabutadienes toward low oxidation state Group 13
 iodides and the synthesis of a new gallium(i) carbene analogue
;
_journal_issue 20
_journal_name_full 'Journal of the Chemical Society, Dalton Transactions'
_journal_page_first 3844
_journal_paper_doi 10.1039/b206605j
_journal_year 2002
_chemical_formula_sum 'C64 H104 Ga2 K2 N8'
_chemical_formula_weight 1203.20
_space_group_IT_number 2
_space_group_name_Hall '-P 1'
_space_group_name_H-M_alt 'P -1'
_symmetry_cell_setting triclinic
_symmetry_space_group_name_H-M 'P -1'
_atom_sites_solution_hydrogens geom
_atom_sites_solution_primary direct
_atom_sites_solution_secondary difmap
_audit_creation_method SHELXL-97
_cell_angle_alpha 82.22(3)
_cell_angle_beta 62.52(3)
_cell_angle_gamma 66.93(3)
_cell_formula_units_Z 1
_cell_length_a 12.615(3)
_cell_length_b 12.650(3)
_cell_length_c 12.727(3)
_cell_measurement_temperature 150(2)
_cell_volume 1655.2(9)
_computing_structure_refinement 'SHELXL-97 (Sheldrick, 1997)'
_computing_structure_solution 'SHELXS-97 (Sheldrick, 1990)'
_diffrn_ambient_temperature 150(2)
_diffrn_measured_fraction_theta_full 0.983
_diffrn_measured_fraction_theta_max 0.983
_diffrn_measurement_device_type 'Nonius Kappa CCD'
_diffrn_radiation_monochromator graphite
_diffrn_radiation_source 'fine-focus sealed tube'
_diffrn_radiation_type MoK\a
_diffrn_radiation_wavelength 0.71073
_diffrn_reflns_av_R_equivalents 0.0895
_diffrn_reflns_av_sigmaI/netI 0.0785
_diffrn_reflns_limit_h_max 14
_diffrn_reflns_limit_h_min -14
_diffrn_reflns_limit_k_max 15
_diffrn_reflns_limit_k_min -15
_diffrn_reflns_limit_l_max 15
_diffrn_reflns_limit_l_min -14
_diffrn_reflns_number 18217
_diffrn_reflns_theta_full 25.00
_diffrn_reflns_theta_max 25.00
_diffrn_reflns_theta_min 3.43
_exptl_absorpt_coefficient_mu 0.982
_exptl_absorpt_correction_T_max 0.93
_exptl_absorpt_correction_T_min 0.70
_exptl_absorpt_correction_type 'Sortav (Blessing)'
_exptl_crystal_colour red
_exptl_crystal_density_diffrn 1.207
_exptl_crystal_density_method 'not measured'
_exptl_crystal_description prism
_exptl_crystal_F_000 644
_exptl_crystal_size_max 0.15
_exptl_crystal_size_mid 0.10
_exptl_crystal_size_min 0.10
_refine_diff_density_max '1.628 (near Ga1)'
_refine_diff_density_min -0.556
_refine_diff_density_rms 0.085
_refine_ls_extinction_method none
_refine_ls_goodness_of_fit_ref 1.060
_refine_ls_hydrogen_treatment mixed
_refine_ls_matrix_type full
_refine_ls_number_parameters 355
_refine_ls_number_reflns 5715
_refine_ls_number_restraints 12
_refine_ls_restrained_S_all 1.065
_refine_ls_R_factor_all 0.0863
_refine_ls_R_factor_gt 0.0666
_refine_ls_shift/su_max 0.000
_refine_ls_shift/su_mean 0.000
_refine_ls_structure_factor_coef Fsqd
_refine_ls_weighting_details 'calc w=1/[\s^2^(Fo^2^)+(0.0691P)^2^+3.7586P] where P=(Fo^2^+2Fc^2^)/3'
_refine_ls_weighting_scheme calc
_refine_ls_wR_factor_gt 0.1593
_refine_ls_wR_factor_ref 0.1710
_reflns_number_gt 4578
_reflns_number_total 5715
_reflns_threshold_expression >2sigma(I)
_cod_data_source_file b206605j.txt
_cod_data_source_block compound12
_cod_original_cell_volume 1655.1(6)
_cod_original_sg_symbol_H-M P-1
_cod_database_code 7702857

loop_
_symmetry_equiv_pos_as_xyz
'x, y, z'
'-x, -y, -z'

loop_
_atom_site_label
_atom_site_type_symbol
_atom_site_fract_x
_atom_site_fract_y
_atom_site_fract_z
_atom_site_U_iso_or_equiv
_atom_site_adp_type
_atom_site_occupancy
_atom_site_symmetry_multiplicity
_atom_site_calc_flag
_atom_site_refinement_flags
Ga1 Ga 0.12320(5) 0.42427(4) -0.00727(4) 0.03342(19) Uani 1 1 d .
K1 K -0.14247(10) 0.35466(9) 0.19929(9) 0.0392(3) Uani 1 1 d .
N1 N 0.2539(3) 0.3880(3) -0.1789(3) 0.0271(8) Uani 1 1 d .
N2 N 0.2235(4) 0.5171(3) -0.0128(3) 0.0329(9) Uani 1 1 d .
N3 N -0.3069(6) 0.2309(5) 0.3714(5) 0.0700(15) Uani 1 1 d .
N4 N -0.0398(6) 0.1730(6) 0.3487(6) 0.0824(18) Uani 1 1 d .
C1 C 0.3542(4) 0.4237(4) -0.2025(4) 0.0306(10) Uani 1 1 d .
H1 H 0.4288 0.4033 -0.2741 0.037 Uiso 1 1 calc R
C2 C 0.3381(5) 0.4892(4) -0.1169(4) 0.0341(10) Uani 1 1 d .
H2 H 0.4019 0.5149 -0.1273 0.041 Uiso 1 1 calc R
C3 C 0.2855(4) 0.2956(4) -0.2538(4) 0.0304(10) Uani 1 1 d .
C4 C 0.3682(5) 0.1841(4) -0.2475(4) 0.0370(11) Uani 1 1 d .
C5 C 0.3994(5) 0.0955(4) -0.3248(5) 0.0459(13) Uani 1 1 d .
H5 H 0.4536 0.0215 -0.3207 0.055 Uiso 1 1 calc R
C6 C 0.3517(5) 0.1157(5) -0.4065(5) 0.0505(14) Uani 1 1 d .
H6 H 0.3751 0.0563 -0.4581 0.061 Uiso 1 1 calc R
C7 C 0.2694(5) 0.2241(5) -0.4111(5) 0.0481(14) Uani 1 1 d .
H7 H 0.2362 0.2372 -0.4656 0.058 Uiso 1 1 calc R
C8 C 0.2342(5) 0.3152(4) -0.3357(4) 0.0373(11) Uani 1 1 d .
C9 C 0.4205(5) 0.1557(4) -0.1570(5) 0.0447(12) Uani 1 1 d .
H9 H 0.3901 0.2277 -0.1127 0.054 Uiso 1 1 calc R
C10 C 0.3677(7) 0.0733(6) -0.0675(6) 0.0715(19) Uani 1 1 d .
H10A H 0.2753 0.1041 -0.0336 0.107 Uiso 1 1 calc R
H10B H 0.3937 0.0645 -0.0058 0.107 Uiso 1 1 calc R
H10C H 0.4011 -0.0003 -0.1071 0.107 Uiso 1 1 calc R
C11 C 0.5681(6) 0.1076(5) -0.2142(5) 0.0569(15) Uani 1 1 d .
H11A H 0.6012 0.0368 -0.2586 0.085 Uiso 1 1 calc R
H11B H 0.5962 0.0935 -0.1534 0.085 Uiso 1 1 calc R
H11C H 0.5994 0.1622 -0.2663 0.085 Uiso 1 1 calc R
C12 C 0.1494(5) 0.4361(5) -0.3465(4) 0.0441(13) Uani 1 1 d .
H12 H 0.0993 0.4756 -0.2676 0.053 Uiso 1 1 calc R
C13 C 0.0546(6) 0.4418(6) -0.3921(6) 0.072(2) Uani 1 1 d .
H13A H 0.1014 0.4112 -0.4728 0.107 Uiso 1 1 calc R
H13B H -0.0015 0.5203 -0.3882 0.107 Uiso 1 1 calc R
H13C H 0.0044 0.3972 -0.3439 0.107 Uiso 1 1 calc R
C14 C 0.2369(6) 0.5003(5) -0.4278(5) 0.0581(16) Uani 1 1 d .
H14A H 0.2954 0.4969 -0.3979 0.087 Uiso 1 1 calc R
H14B H 0.1849 0.5793 -0.4296 0.087 Uiso 1 1 calc R
H14C H 0.2849 0.4649 -0.5066 0.087 Uiso 1 1 calc R
C15 C 0.2269(5) 0.5570(4) 0.0849(4) 0.0374(11) Uani 1 1 d .
C16 C 0.1599(6) 0.6746(5) 0.1236(5) 0.0520(14) Uani 1 1 d .
C17 C 0.1726(7) 0.7123(5) 0.2142(6) 0.0668(18) Uani 1 1 d .
H17 H 0.1303 0.7896 0.2398 0.080 Uiso 1 1 calc R
C18 C 0.2460(7) 0.6378(6) 0.2662(5) 0.0640(17) Uani 1 1 d .
H18 H 0.2552 0.6654 0.3244 0.077 Uiso 1 1 calc R
C19 C 0.3053(6) 0.5231(5) 0.2318(5) 0.0509(14) Uani 1 1 d .
H19 H 0.3525 0.4727 0.2690 0.061 Uiso 1 1 calc R
C20 C 0.2962(5) 0.4808(4) 0.1424(4) 0.0402(12) Uani 1 1 d .
C21 C 0.0759(8) 0.7576(5) 0.0662(5) 0.0666(19) Uani 1 1 d .
H21 H 0.0451 0.7128 0.0377 0.080 Uiso 1 1 calc R
C22 C -0.0411(7) 0.8575(6) 0.1479(7) 0.080(2) Uani 1 1 d .
H22A H -0.0128 0.9062 0.1715 0.120 Uiso 1 1 calc R
H22B H -0.0938 0.8278 0.2169 0.120 Uiso 1 1 calc R
H22C H -0.0904 0.9011 0.1066 0.120 Uiso 1 1 calc R
C23 C 0.1624(7) 0.8010(6) -0.0380(7) 0.0731(19) Uani 1 1 d .
H23A H 0.1841 0.8539 -0.0118 0.110 Uiso 1 1 calc R
H23B H 0.1196 0.8397 -0.0861 0.110 Uiso 1 1 calc R
H23C H 0.2396 0.7376 -0.0838 0.110 Uiso 1 1 calc R
C24 C 0.3621(5) 0.3521(4) 0.1090(5) 0.0438(12) Uani 1 1 d .
H24 H 0.3385 0.3377 0.0505 0.053 Uiso 1 1 calc R
C25 C 0.3146(8) 0.2817(6) 0.2156(7) 0.085(2) Uani 1 1 d .
H25A H 0.3375 0.2930 0.2743 0.128 Uiso 1 1 calc R
H25B H 0.3539 0.2016 0.1906 0.128 Uiso 1 1 calc R
H25C H 0.2227 0.3062 0.2490 0.128 Uiso 1 1 calc R
C26 C 0.5067(6) 0.3107(5) 0.0525(6) 0.0604(16) Uani 1 1 d .
H26A H 0.5357 0.3564 -0.0133 0.091 Uiso 1 1 calc R
H26B H 0.5433 0.2315 0.0251 0.091 Uiso 1 1 calc R
H26C H 0.5335 0.3178 0.1098 0.091 Uiso 1 1 calc R
C27 C -0.3772(9) 0.2014(9) 0.3236(8) 0.100(3) Uani 1 1 d .
H27A H -0.3186 0.1395 0.2642 0.150 Uiso 1 1 calc R
H27B H -0.4171 0.2673 0.2888 0.150 Uiso 1 1 calc R
H27C H -0.4423 0.1779 0.3863 0.150 Uiso 1 1 calc R
C28 C -0.3978(9) 0.3117(8) 0.4682(8) 0.105(3) Uani 1 1 d .
H28A H -0.4473 0.2751 0.5320 0.158 Uiso 1 1 calc R
H28B H -0.4543 0.3741 0.4439 0.158 Uiso 1 1 calc R
H28C H -0.3536 0.3408 0.4942 0.158 Uiso 1 1 calc R
C29 C -0.2347(9) 0.1294(8) 0.4078(9) 0.095(2) Uani 1 1 d U
H29A H -0.1976 0.0687 0.3477 0.114 Uiso 1 1 calc R
H29B H -0.2950 0.1082 0.4799 0.114 Uiso 1 1 calc R
C30 C -0.1311(9) 0.1285(8) 0.4302(9) 0.100(3) Uani 1 1 d U
H30A H -0.1709 0.1701 0.5058 0.120 Uiso 1 1 calc R
H30B H -0.0842 0.0492 0.4400 0.120 Uiso 1 1 calc R
C31 C 0.0543(8) 0.1008(7) 0.2489(8) 0.100(3) Uani 1 1 d .
H31A H 0.0888 0.0248 0.2728 0.151 Uiso 1 1 calc R
H31B H 0.1222 0.1295 0.2060 0.151 Uiso 1 1 calc R
H33 H 0.0170 0.0982 0.1989 0.151 Uiso 1 1 calc R
C32 C 0.0258(9) 0.1958(9) 0.4083(9) 0.106(3) Uani 1 1 d .
H32A H 0.0806 0.1241 0.4235 0.159 Uiso 1 1 calc R
H32B H -0.0372 0.2392 0.4820 0.159 Uiso 1 1 calc R
H32C H 0.0769 0.2389 0.3583 0.159 Uiso 1 1 calc R

loop_
_atom_site_aniso_label
_atom_site_aniso_U_11
_atom_site_aniso_U_22
_atom_site_aniso_U_33
_atom_site_aniso_U_23
_atom_site_aniso_U_13
_atom_site_aniso_U_12
Ga1 0.0351(3) 0.0347(3) 0.0277(3) -0.0012(2) -0.0118(2) -0.0122(2)
K1 0.0383(6) 0.0341(6) 0.0380(6) 0.0039(4) -0.0140(5) -0.0109(5)
N1 0.032(2) 0.0256(19) 0.0245(18) 0.0003(14) -0.0143(16) -0.0085(16)
N2 0.038(2) 0.034(2) 0.029(2) -0.0016(16) -0.0167(18) -0.0123(18)
N3 0.080(4) 0.062(3) 0.071(4) 0.002(3) -0.037(3) -0.026(3)
N4 0.065(4) 0.081(4) 0.102(5) 0.017(4) -0.043(4) -0.025(3)
C1 0.026(2) 0.032(2) 0.026(2) 0.0001(18) -0.0073(19) -0.0073(19)
C2 0.036(3) 0.033(2) 0.036(3) 0.003(2) -0.018(2) -0.014(2)
C3 0.029(2) 0.031(2) 0.024(2) -0.0017(18) -0.0058(19) -0.0097(19)
C4 0.035(3) 0.035(3) 0.035(3) -0.002(2) -0.011(2) -0.011(2)
C5 0.038(3) 0.029(3) 0.054(3) -0.011(2) -0.010(3) -0.004(2)
C6 0.040(3) 0.049(3) 0.053(3) -0.023(3) -0.009(3) -0.014(3)
C7 0.039(3) 0.064(4) 0.041(3) -0.016(3) -0.014(2) -0.016(3)
C8 0.035(3) 0.047(3) 0.027(2) -0.006(2) -0.010(2) -0.015(2)
C9 0.044(3) 0.035(3) 0.044(3) 0.002(2) -0.021(2) -0.001(2)
C10 0.061(4) 0.076(5) 0.063(4) 0.028(3) -0.028(3) -0.020(4)
C11 0.048(3) 0.059(4) 0.058(4) 0.005(3) -0.027(3) -0.012(3)
C12 0.037(3) 0.055(3) 0.031(3) -0.007(2) -0.018(2) -0.002(2)
C13 0.060(4) 0.087(5) 0.059(4) -0.019(3) -0.041(3) 0.006(4)
C14 0.062(4) 0.055(4) 0.036(3) 0.008(3) -0.023(3) -0.003(3)
C15 0.048(3) 0.038(3) 0.033(2) -0.002(2) -0.021(2) -0.017(2)
C16 0.075(4) 0.041(3) 0.039(3) -0.006(2) -0.030(3) -0.014(3)
C17 0.103(5) 0.049(4) 0.056(4) -0.012(3) -0.043(4) -0.021(4)
C18 0.088(5) 0.073(4) 0.047(3) -0.007(3) -0.038(3) -0.033(4)
C19 0.060(4) 0.062(4) 0.040(3) 0.004(3) -0.030(3) -0.024(3)
C20 0.046(3) 0.045(3) 0.036(3) 0.004(2) -0.021(2) -0.020(2)
C21 0.114(6) 0.030(3) 0.045(3) -0.005(2) -0.038(4) -0.012(3)
C22 0.068(5) 0.066(5) 0.078(5) -0.014(4) -0.017(4) -0.011(4)
C23 0.062(4) 0.070(4) 0.086(5) -0.011(4) -0.035(4) -0.015(4)
C24 0.051(3) 0.044(3) 0.050(3) 0.008(2) -0.035(3) -0.017(3)
C25 0.081(5) 0.064(5) 0.080(5) 0.026(4) -0.016(4) -0.028(4)
C26 0.058(4) 0.051(4) 0.068(4) -0.002(3) -0.030(3) -0.013(3)
C27 0.088(6) 0.131(8) 0.106(7) 0.021(6) -0.053(5) -0.059(6)
C28 0.083(6) 0.091(6) 0.096(6) -0.019(5) 0.007(5) -0.037(5)
C29 0.093(4) 0.102(4) 0.100(4) 0.024(3) -0.052(3) -0.042(3)
C30 0.098(4) 0.092(4) 0.119(5) 0.028(4) -0.050(4) -0.049(4)
C31 0.077(6) 0.077(6) 0.114(7) -0.004(5) -0.038(5) 0.002(4)
C32 0.096(7) 0.115(7) 0.126(8) 0.024(6) -0.068(6) -0.042(6)

loop_
_atom_type_symbol
_atom_type_description
_atom_type_scat_dispersion_real
_atom_type_scat_dispersion_imag
_atom_type_scat_source
C C 0.0033 0.0016 'International Tables Vol C Tables 4.2.6.8 and 6.1.1.4'
H H 0.0000 0.0000 'International Tables Vol C Tables 4.2.6.8 and 6.1.1.4'
N N 0.0061 0.0033 'International Tables Vol C Tables 4.2.6.8 and 6.1.1.4'
K K 0.2009 0.2494 'International Tables Vol C Tables 4.2.6.8 and 6.1.1.4'
Ga Ga 0.2307 1.6083 'International Tables Vol C Tables 4.2.6.8 and 6.1.1.4'

loop_
_geom_angle_atom_site_label_1
_geom_angle_atom_site_label_2
_geom_angle_atom_site_label_3
_geom_angle
_geom_angle_site_symmetry_1
_geom_angle_site_symmetry_3
N2 Ga1 N1 82.05(15) . .
N2 Ga1 Ga1 109.79(12) . 2_565
N1 Ga1 Ga1 109.32(11) . 2_565
N2 Ga1 K1 60.66(11) . 2_565
N1 Ga1 K1 60.44(11) . 2_565
Ga1 Ga1 K1 67.01(4) 2_565 2_565
N2 Ga1 K1 139.09(11) . .
N1 Ga1 K1 138.84(10) . .
Ga1 Ga1 K1 64.47(4) 2_565 .
K1 Ga1 K1 131.47(3) 2_565 .
N3 K1 C1 98.39(15) . 2_565
N3 K1 C2 96.64(15) . 2_565
C1 K1 C2 25.90(12) 2_565 2_565
N3 K1 N1 121.11(14) . 2_565
C1 K1 N1 26.79(11) 2_565 2_565
C2 K1 N1 45.69(11) 2_565 2_565
N3 K1 N2 116.73(14) . 2_565
C1 K1 N2 45.73(11) 2_565 2_565
C2 K1 N2 26.54(12) 2_565 2_565
N1 K1 N2 51.68(10) 2_565 2_565
N3 K1 N4 60.15(17) . .
C1 K1 N4 145.83(16) 2_565 .
C2 K1 N4 156.68(16) 2_565 .
N1 K1 N4 142.60(15) 2_565 .
N2 K1 N4 165.68(16) 2_565 .
N3 K1 Ga1 147.28(12) . 2_565
C1 K1 Ga1 51.15(9) 2_565 2_565
C2 K1 Ga1 50.92(9) 2_565 2_565
N1 K1 Ga1 35.36(7) 2_565 2_565
N2 K1 Ga1 35.29(7) 2_565 2_565
N4 K1 Ga1 151.85(12) . 2_565
N3 K1 Ga1 163.38(12) . .
C1 K1 Ga1 98.22(10) 2_565 .
C2 K1 Ga1 98.03(10) 2_565 .
N1 K1 Ga1 75.14(8) 2_565 .
N2 K1 Ga1 75.24(8) 2_565 .
N4 K1 Ga1 105.25(13) . .
Ga1 K1 Ga1 48.53(3) 2_565 .
C1 N1 C3 116.0(4) . .
C1 N1 Ga1 110.4(3) . .
C3 N1 Ga1 127.1(3) . .
C1 N1 K1 75.9(2) . 2_565
C3 N1 K1 130.2(3) . 2_565
Ga1 N1 K1 84.20(12) . 2_565
C2 N2 C15 114.7(4) . .
C2 N2 Ga1 110.4(3) . .
C15 N2 Ga1 127.5(3) . .
C2 N2 K1 76.0(2) . 2_565
C15 N2 K1 131.5(3) . 2_565
Ga1 N2 K1 84.05(12) . 2_565
C28 N3 C29 111.2(7) . .
C28 N3 C27 107.8(7) . .
C29 N3 C27 108.7(6) . .
C28 N3 K1 104.4(4) . .
C29 N3 K1 112.4(5) . .
C27 N3 K1 112.1(5) . .
C31 N4 C30 114.5(8) . .
C31 N4 C32 107.6(7) . .
C30 N4 C32 108.8(7) . .
C31 N4 K1 91.8(5) . .
C30 N4 K1 112.9(5) . .
C32 N4 K1 120.3(5) . .
C2 C1 N1 117.2(4) . .
C2 C1 K1 77.3(3) . 2_565
N1 C1 K1 77.3(2) . 2_565
C1 C2 N2 118.0(4) . .
C1 C2 K1 76.8(3) . 2_565
N2 C2 K1 77.5(3) . 2_565
C4 C3 C8 119.3(4) . .
C4 C3 N1 120.6(4) . .
C8 C3 N1 120.1(4) . .
C5 C4 C3 118.9(5) . .
C5 C4 C9 119.1(5) . .
C3 C4 C9 122.0(4) . .
C6 C5 C4 121.5(5) . .
C7 C6 C5 119.5(5) . .
C6 C7 C8 121.4(5) . .
C7 C8 C3 119.4(5) . .
C7 C8 C12 120.9(5) . .
C3 C8 C12 119.7(4) . .
C4 C9 C11 112.8(4) . .
C4 C9 C10 111.3(5) . .
C11 C9 C10 110.6(5) . .
C8 C12 C13 114.6(5) . .
C8 C12 C14 108.4(4) . .
C13 C12 C14 110.2(5) . .
C20 C15 C16 119.9(4) . .
C20 C15 N2 120.6(4) . .
C16 C15 N2 119.5(4) . .
C17 C16 C15 118.0(5) . .
C17 C16 C21 121.9(5) . .
C15 C16 C21 120.2(4) . .
C18 C17 C16 121.7(6) . .
C19 C18 C17 119.8(5) . .
C18 C19 C20 121.1(5) . .
C19 C20 C15 119.5(5) . .
C19 C20 C24 119.0(5) . .
C15 C20 C24 121.5(4) . .
C23 C21 C22 110.6(5) . .
C23 C21 C16 106.5(6) . .
C22 C21 C16 115.3(5) . .
C26 C24 C20 113.0(5) . .
C26 C24 C25 109.9(5) . .
C20 C24 C25 111.6(5) . .
N3 C29 C30 119.8(8) . .
N4 C30 C29 120.5(8) . .

loop_
_geom_bond_atom_site_label_1
_geom_bond_atom_site_label_2
_geom_bond_distance
_geom_bond_site_symmetry_2
Ga1 N2 2.011(4) .
Ga1 N1 2.014(4) .
Ga1 Ga1 2.8746(15) 2_565
Ga1 K1 3.4620(16) 2_565
Ga1 K1 3.5318(18) .
K1 N3 2.996(6) .
K1 C1 3.009(5) 2_565
K1 C2 3.016(5) 2_565
K1 N1 3.027(4) 2_565
K1 N2 3.034(4) 2_565
K1 N4 3.055(7) .
K1 Ga1 3.4620(16) 2_565
N1 C1 1.399(6) .
N1 C3 1.420(5) .
N1 K1 3.027(4) 2_565
N2 C2 1.389(6) .
N2 C15 1.428(6) .
N2 K1 3.034(4) 2_565
N3 C28 1.412(9) .
N3 C29 1.416(10) .
N3 C27 1.455(9) .
N4 C31 1.389(10) .
N4 C30 1.402(10) .
N4 C32 1.472(10) .
C1 C2 1.350(6) .
C1 K1 3.009(5) 2_565
C2 K1 3.016(5) 2_565
C3 C4 1.407(7) .
C3 C8 1.412(7) .
C4 C5 1.405(7) .
C4 C9 1.515(7) .
C5 C6 1.376(8) .
C6 C7 1.371(8) .
C7 C8 1.398(7) .
C8 C12 1.517(7) .
C9 C11 1.532(8) .
C9 C10 1.533(8) .
C12 C13 1.526(8) .
C12 C14 1.539(8) .
C15 C20 1.403(7) .
C15 C16 1.413(7) .
C16 C17 1.400(8) .
C16 C21 1.547(9) .
C17 C18 1.377(9) .
C18 C19 1.370(9) .
C19 C20 1.389(7) .
C20 C24 1.523(7) .
C21 C23 1.479(10) .
C21 C22 1.528(9) .
C24 C26 1.504(8) .
C24 C25 1.528(8) .
C29 C30 1.456(11) .
